data_1529474
loop_
_publ_author_name
'Shen, Zhigao'
'Pan, Xixian'
'Lai, Yisheng'
'Hu, Jiadong'
'Wan, Xiaolong'
'Li, Xiaoge'
'Zhang, Hui'
'Xie, Weiqing'

_publ_section_title
;
 Chiral ion-pair organocatalyst promotes highly enantioselective 3-exo
 iodo-cycloetherification of allyl alcohols
;
_journal_issue 12
_journal_name_full 'Chem. Sci.'
_journal_page_first 6986
_journal_paper_doi 10.1039/C5SC02485D
_journal_volume 6
_journal_year 2015
_chemical_absolute_configuration ad
_chemical_formula_sum 'C15 H21 I O'
_chemical_formula_weight 344.22
_chemical_name_systematic (R)-2-(4-(tert-butyl)phenyl)-2-(iodomethyl)-3,3-dimethyloxirane
_chemical_properties_physical Light-sensitive
_space_group_crystal_system monoclinic
_space_group_IT_number 5
_space_group_name_Hall 'C 2y'
_space_group_name_H-M_alt 'C 1 2 1'
_symmetry_space_group_name_Hall 'C 2y'
_symmetry_space_group_name_H-M 'C 1 2 1'
_atom_sites_solution_hydrogens geom
_audit_creation_method SHELXL-2013
_audit_update_record
;
2014-09-05 deposited with the CCDC.
2015-08-27 downloaded from the CCDC.
;
_cell_angle_alpha 90
_cell_angle_beta 97.517(5)
_cell_angle_gamma 90
_cell_formula_units_Z 4
_cell_length_a 22.448(6)
_cell_length_b 6.0248(16)
_cell_length_c 11.443(3)
_cell_measurement_reflns_used 2374
_cell_measurement_temperature 293(2)
_cell_measurement_theta_max 48.354
_cell_measurement_theta_min 4.780
_cell_volume 1534.3(7)
_computing_cell_refinement 'Bruker SMART'
_computing_data_collection 'Bruker SMART'
_computing_data_reduction 'Bruker SHELXTL'
_computing_molecular_graphics 'Bruker SHELXTL'
_computing_publication_material 'Bruker SHELXTL'
_computing_structure_refinement 'SHELXL-2013 (Sheldrick, 2013)'
_computing_structure_solution 'Bruker SHELXTL'
_diffrn_ambient_temperature 293(2)
_diffrn_measured_fraction_theta_full 0.999
_diffrn_measured_fraction_theta_max 0.999
_diffrn_measurement_device_type 'CCD area detector'
_diffrn_measurement_method 'phi and omega scans'
_diffrn_radiation_type MoK\a
_diffrn_radiation_wavelength 0.71073
_diffrn_reflns_av_R_equivalents 0.0224
_diffrn_reflns_av_unetI/netI 0.0339
_diffrn_reflns_laue_measured_fraction_full 0.999
_diffrn_reflns_laue_measured_fraction_max 0.999
_diffrn_reflns_limit_h_max 27
_diffrn_reflns_limit_h_min -27
_diffrn_reflns_limit_k_max 7
_diffrn_reflns_limit_k_min -6
_diffrn_reflns_limit_l_max 13
_diffrn_reflns_limit_l_min -14
_diffrn_reflns_number 4703
_diffrn_reflns_point_group_measured_fraction_full 0.816
_diffrn_reflns_point_group_measured_fraction_max 0.810
_diffrn_reflns_theta_full 25.242
_diffrn_reflns_theta_max 25.998
_diffrn_reflns_theta_min 1.795
_exptl_absorpt_coefficient_mu 2.072
_exptl_absorpt_correction_T_max 0.7457
_exptl_absorpt_correction_T_min 0.5424
_exptl_absorpt_correction_type multi-scan
_exptl_absorpt_process_details sadabs
_exptl_crystal_colour colorless
_exptl_crystal_density_diffrn 1.490
_exptl_crystal_description prismatic
_exptl_crystal_F_000 688
_exptl_crystal_size_max 0.175
_exptl_crystal_size_mid 0.144
_exptl_crystal_size_min 0.112
_refine_diff_density_max 1.005
_refine_diff_density_min -0.410
_refine_diff_density_rms 0.064
_refine_ls_abs_structure_details
; 
 Flack x determined using 721 quotients [(I+)-(I-)]/[(I+)+(I-)] 
 (Parsons and Flack (2004), Acta Cryst. A60, s61). 
;
_refine_ls_abs_structure_Flack 0.02(2)
_refine_ls_extinction_method none
_refine_ls_goodness_of_fit_ref 1.063
_refine_ls_hydrogen_treatment constr
_refine_ls_matrix_type full
_refine_ls_number_parameters 159
_refine_ls_number_reflns 2451
_refine_ls_number_restraints 1
_refine_ls_restrained_S_all 1.063
_refine_ls_R_factor_all 0.0363
_refine_ls_R_factor_gt 0.0340
_refine_ls_shift/su_max 0.000
_refine_ls_shift/su_mean 0.000
_refine_ls_structure_factor_coef Fsqd
_refine_ls_weighting_details 'w=1/[\s^2^(Fo^2^)+(0.0427P)^2^+1.8756P] where P=(Fo^2^+2Fc^2^)/3'
_refine_ls_weighting_scheme calc
_refine_ls_wR_factor_gt 0.0876
_refine_ls_wR_factor_ref 0.0898
_reflns_Friedel_coverage 0.473
_reflns_friedel_fraction_full 0.589
_reflns_friedel_fraction_max 0.578
_reflns_number_gt 2322
_reflns_number_total 2451
_reflns_threshold_expression 'I > 2\s(I)'
_cod_data_source_file c5sc02485d2.cif
_cod_data_source_block cd214501
_cod_depositor_comments 'Adding full bibliography for 1529474--1529475.cif.'
_cod_database_code 1529474
_shelx_space_group_comment
; 
The symmetry employed for this shelxl refinement is uniquely defined 
by the following loop, which should always be used as a source of 
symmetry information in preference to the above space-group names. 
They are only intended as comments. 
;
_shelxl_version_number 2013-4

loop_
_space_group_symop_operation_xyz
'x, y, z'
'-x, y, -z'
'x+1/2, y+1/2, z'
'-x+1/2, y+1/2, -z'

loop_
_atom_site_label
_atom_site_type_symbol
_atom_site_fract_x
_atom_site_fract_y
_atom_site_fract_z
_atom_site_U_iso_or_equiv
_atom_site_adp_type
_atom_site_occupancy
_atom_site_site_symmetry_order
_atom_site_calc_flag
_atom_site_refinement_flags_posn
_atom_site_refinement_flags_adp
I1 I 0.72482(2) 0.54089(14) 0.37813(4) 0.0784(2) Uani 1 1 d . .
O1 O 0.6629(2) 0.6847(9) 0.0990(4) 0.0659(12) Uani 1 1 d . .
C1 C 0.6917(3) 0.8466(12) 0.2979(7) 0.0658(18) Uani 1 1 d . .
H1A H 0.6750 0.9373 0.3556 0.079 Uiso 1 1 calc R U
H1B H 0.7246 0.9281 0.2708 0.079 Uiso 1 1 calc R U
C2 C 0.6439(3) 0.8007(11) 0.1950(6) 0.0541(14) Uani 1 1 d . .
C3 C 0.6449(3) 0.9112(14) 0.0785(7) 0.0682(18) Uani 1 1 d . .
C4 C 0.5873(3) 0.9492(17) 0.0001(6) 0.081(2) Uani 1 1 d . .
H4A H 0.5934 0.9261 -0.0805 0.121 Uiso 1 1 calc R U
H4B H 0.5740 1.0986 0.0098 0.121 Uiso 1 1 calc R U
H4C H 0.5574 0.8473 0.0205 0.121 Uiso 1 1 calc R U
C5 C 0.6960(3) 1.070(3) 0.0576(8) 0.090(3) Uani 1 1 d . .
H5A H 0.7318 1.0309 0.1088 0.135 Uiso 1 1 calc R U
H5B H 0.6847 1.2195 0.0738 0.135 Uiso 1 1 calc R U
H5C H 0.7034 1.0591 -0.0230 0.135 Uiso 1 1 calc R U
C6 C 0.5846(2) 0.7311(11) 0.2293(5) 0.0482(12) Uani 1 1 d . .
C7 C 0.5598(2) 0.5280(19) 0.1957(6) 0.0688(17) Uani 1 1 d . .
H7 H 0.5809 0.4305 0.1534 0.083 Uiso 1 1 calc R U
C8 C 0.5036(3) 0.4661(12) 0.2239(7) 0.0697(19) Uani 1 1 d . .
H8 H 0.4876 0.3297 0.1979 0.084 Uiso 1 1 calc R U
C9 C 0.4713(2) 0.6008(10) 0.2890(5) 0.0524(16) Uani 1 1 d . .
C10 C 0.4974(3) 0.8027(12) 0.3256(6) 0.0589(15) Uani 1 1 d . .
H10 H 0.4772 0.8974 0.3711 0.071 Uiso 1 1 calc R U
C11 C 0.5529(3) 0.8666(11) 0.2959(6) 0.0566(15) Uani 1 1 d . .
H11 H 0.5689 1.0033 0.3214 0.068 Uiso 1 1 calc R U
C12 C 0.4099(2) 0.5313(19) 0.3211(5) 0.0598(13) Uani 1 1 d . .
C13 C 0.3745(4) 0.396(2) 0.2209(9) 0.109(4) Uani 1 1 d . .
H13A H 0.3737 0.4751 0.1479 0.164 Uiso 1 1 calc R U
H13B H 0.3341 0.3741 0.2377 0.164 Uiso 1 1 calc R U
H13C H 0.3935 0.2546 0.2147 0.164 Uiso 1 1 calc R U
C14 C 0.4191(4) 0.3832(16) 0.4309(8) 0.080(2) Uani 1 1 d . .
H14A H 0.4457 0.2634 0.4182 0.120 Uiso 1 1 calc R U
H14B H 0.3810 0.3243 0.4457 0.120 Uiso 1 1 calc R U
H14C H 0.4362 0.4693 0.4975 0.120 Uiso 1 1 calc R U
C15 C 0.3722(4) 0.7282(17) 0.3501(11) 0.103(3) Uani 1 1 d . .
H15A H 0.3940 0.8126 0.4128 0.154 Uiso 1 1 calc R U
H15B H 0.3353 0.6759 0.3742 0.154 Uiso 1 1 calc R U
H15C H 0.3635 0.8204 0.2816 0.154 Uiso 1 1 calc R U

loop_
_atom_site_aniso_label
_atom_site_aniso_U_11
_atom_site_aniso_U_22
_atom_site_aniso_U_33
_atom_site_aniso_U_23
_atom_site_aniso_U_13
_atom_site_aniso_U_12
I1 0.0631(3) 0.0862(3) 0.0832(3) 0.0107(4) -0.00009(18) 0.0186(3)
O1 0.057(2) 0.070(3) 0.074(3) -0.005(3) 0.020(2) 0.001(2)
C1 0.049(3) 0.063(4) 0.082(5) 0.004(4) -0.004(3) 0.002(3)
C2 0.045(3) 0.055(4) 0.061(3) 0.003(3) 0.006(3) 0.001(3)
C3 0.056(4) 0.077(5) 0.073(4) 0.002(4) 0.011(3) -0.002(3)
C4 0.071(4) 0.106(7) 0.062(4) 0.006(4) -0.003(3) -0.009(4)
C5 0.070(4) 0.098(8) 0.104(5) 0.022(7) 0.018(4) -0.004(5)
C6 0.040(3) 0.050(3) 0.053(3) -0.001(3) 0.000(2) 0.001(2)
C7 0.052(3) 0.065(4) 0.094(4) -0.028(6) 0.024(3) -0.003(4)
C8 0.055(3) 0.056(4) 0.100(5) -0.027(4) 0.020(3) -0.012(3)
C9 0.043(3) 0.056(5) 0.058(3) 0.002(3) 0.004(2) 0.006(2)
C10 0.055(3) 0.055(4) 0.068(4) -0.015(3) 0.012(3) 0.006(3)
C11 0.055(3) 0.045(3) 0.070(4) -0.009(3) 0.007(3) -0.004(3)
C12 0.044(2) 0.062(4) 0.075(3) -0.003(5) 0.011(2) 0.009(4)
C13 0.058(4) 0.175(11) 0.098(6) -0.038(7) 0.020(4) -0.042(6)
C14 0.073(5) 0.074(5) 0.097(6) 0.011(5) 0.024(4) -0.002(4)
C15 0.067(5) 0.077(6) 0.175(10) 0.012(7) 0.057(6) 0.022(4)

loop_
_atom_type_symbol
_atom_type_description
_atom_type_scat_dispersion_real
_atom_type_scat_dispersion_imag
_atom_type_scat_source
C C 0.0033 0.0016 'International Tables Vol C Tables 4.2.6.8 and 6.1.1.4'
H H 0.0000 0.0000 'International Tables Vol C Tables 4.2.6.8 and 6.1.1.4'
O O 0.0106 0.0060 'International Tables Vol C Tables 4.2.6.8 and 6.1.1.4'
I I -0.4742 1.8119 'International Tables Vol C Tables 4.2.6.8 and 6.1.1.4'

loop_
_geom_angle_atom_site_label_1
_geom_angle_atom_site_label_2
_geom_angle_atom_site_label_3
_geom_angle
C2 O1 C3 63.2(5)
C2 C1 I1 110.3(5)
C2 C1 H1A 109.6
I1 C1 H1A 109.6
C2 C1 H1B 109.6
I1 C1 H1B 109.6
H1A C1 H1B 108.1
O1 C2 C3 59.0(5)
O1 C2 C6 115.7(5)
C3 C2 C6 118.5(5)
O1 C2 C1 116.2(5)
C3 C2 C1 121.5(6)
C6 C2 C1 114.3(6)
O1 C3 C4 116.6(7)
O1 C3 C2 57.8(4)
C4 C3 C2 119.5(6)
O1 C3 C5 114.8(7)
C4 C3 C5 114.6(7)
C2 C3 C5 121.0(6)
C3 C4 H4A 109.5
C3 C4 H4B 109.5
H4A C4 H4B 109.5
C3 C4 H4C 109.5
H4A C4 H4C 109.5
H4B C4 H4C 109.5
C3 C5 H5A 109.5
C3 C5 H5B 109.5
H5A C5 H5B 109.5
C3 C5 H5C 109.5
H5A C5 H5C 109.5
H5B C5 H5C 109.5
C11 C6 C7 117.5(5)
C11 C6 C2 121.4(6)
C7 C6 C2 121.1(6)
C6 C7 C8 121.2(7)
C6 C7 H7 119.4
C8 C7 H7 119.4
C9 C8 C7 121.8(7)
C9 C8 H8 119.1
C7 C8 H8 119.1
C8 C9 C10 116.6(6)
C8 C9 C12 121.7(6)
C10 C9 C12 121.7(6)
C11 C10 C9 121.8(6)
C11 C10 H10 119.1
C9 C10 H10 119.1
C6 C11 C10 121.1(6)
C6 C11 H11 119.4
C10 C11 H11 119.4
C15 C12 C9 112.6(8)
C15 C12 C14 107.1(7)
C9 C12 C14 109.2(5)
C15 C12 C13 109.1(8)
C9 C12 C13 111.1(5)
C14 C12 C13 107.6(9)
C12 C13 H13A 109.5
C12 C13 H13B 109.5
H13A C13 H13B 109.5
C12 C13 H13C 109.5
H13A C13 H13C 109.5
H13B C13 H13C 109.5
C12 C14 H14A 109.5
C12 C14 H14B 109.5
H14A C14 H14B 109.5
C12 C14 H14C 109.5
H14A C14 H14C 109.5
H14B C14 H14C 109.5
C12 C15 H15A 109.5
C12 C15 H15B 109.5
H15A C15 H15B 109.5
C12 C15 H15C 109.5
H15A C15 H15C 109.5
H15B C15 H15C 109.5

loop_
_geom_bond_atom_site_label_1
_geom_bond_atom_site_label_2
_geom_bond_distance
I1 C1 2.147(7)
O1 C2 1.414(8)
O1 C3 1.433(10)
C1 C2 1.510(9)
C1 H1A 0.9700
C1 H1B 0.9700
C2 C3 1.493(10)
C2 C6 1.497(8)
C3 C4 1.492(10)
C3 C5 1.536(13)
C4 H4A 0.9600
C4 H4B 0.9600
C4 H4C 0.9600
C5 H5A 0.9600
C5 H5B 0.9600
C5 H5C 0.9600
C6 C11 1.378(9)
C6 C7 1.378(12)
C7 C8 1.392(9)
C7 H7 0.9300
C8 C9 1.372(9)
C8 H8 0.9300
C9 C10 1.392(9)
C9 C12 1.529(8)
C10 C11 1.386(9)
C10 H10 0.9300
C11 H11 0.9300
C12 C15 1.519(12)
C12 C14 1.533(12)
C12 C13 1.541(12)
C13 H13A 0.9600
C13 H13B 0.9600
C13 H13C 0.9600
C14 H14A 0.9600
C14 H14B 0.9600
C14 H14C 0.9600
C15 H15A 0.9600
C15 H15B 0.9600
C15 H15C 0.9600

loop_
_geom_torsion_atom_site_label_1
_geom_torsion_atom_site_label_2
_geom_torsion_atom_site_label_3
_geom_torsion_atom_site_label_4
_geom_torsion
C3 O1 C2 C6 109.2(6)
C3 O1 C2 C1 -112.6(7)
I1 C1 C2 O1 -64.1(7)
I1 C1 C2 C3 -132.3(6)
I1 C1 C2 C6 74.7(6)
C2 O1 C3 C4 -109.6(7)
C2 O1 C3 C5 112.3(7)
C6 C2 C3 O1 -104.5(7)
C1 C2 C3 O1 103.6(7)
O1 C2 C3 C4 104.6(8)
C6 C2 C3 C4 0.1(11)
C1 C2 C3 C4 -151.8(8)
O1 C2 C3 C5 -101.5(9)
C6 C2 C3 C5 154.1(8)
C1 C2 C3 C5 2.1(12)
O1 C2 C6 C11 -161.0(6)
C3 C2 C6 C11 -93.9(8)
C1 C2 C6 C11 60.0(8)
O1 C2 C6 C7 19.3(9)
C3 C2 C6 C7 86.4(9)
C1 C2 C6 C7 -119.8(7)
C11 C6 C7 C8 2.6(11)
C2 C6 C7 C8 -177.7(7)
C6 C7 C8 C9 -1.9(13)
C7 C8 C9 C10 0.0(11)
C7 C8 C9 C12 -179.2(7)
C8 C9 C10 C11 1.2(10)
C12 C9 C10 C11 -179.6(6)
C7 C6 C11 C10 -1.4(10)
C2 C6 C11 C10 178.8(6)
C9 C10 C11 C6 -0.5(10)
C8 C9 C12 C15 -158.0(8)
C10 C9 C12 C15 22.8(9)
C8 C9 C12 C14 83.2(8)
C10 C9 C12 C14 -96.0(9)
C8 C9 C12 C13 -35.4(12)
C10 C9 C12 C13 145.5(9)
